data_4037202
loop_
_publ_author_name
'Nourian, Saghar'
'Zilber, Zachary A.'
'Toscano, John P.'

_publ_section_title
;
 Development of N-Substituted Hydroxamic Acids with Pyrazolone Leaving
 Groups as Nitrosocarbonyl Precursors.
;
_journal_issue 19
_journal_name_full 'The Journal of organic chemistry'
_journal_page_first 9138
_journal_page_last 9146
_journal_paper_doi 10.1021/acs.joc.6b01705
_journal_volume 81
_journal_year 2016
_chemical_absolute_configuration ad
_chemical_formula_moiety 'C10 H16 N4 O4'
_chemical_formula_sum 'C10 H16 N4 O4'
_chemical_formula_weight 256.27
_space_group_crystal_system orthorhombic
_space_group_IT_number 33
_space_group_name_Hall 'P 2c -2n'
_space_group_name_H-M_alt 'P n a 21'
_atom_sites_solution_hydrogens mixed
_atom_sites_solution_primary direct
_atom_sites_solution_secondary difmap
_audit_creation_method SHELXL-2013
_cell_angle_alpha 90
_cell_angle_beta 90
_cell_angle_gamma 90
_cell_formula_units_Z 4
_cell_length_a 9.49728(11)
_cell_length_b 21.3932(2)
_cell_length_c 6.35861(9)
_cell_measurement_reflns_used 6969
_cell_measurement_temperature 110(2)
_cell_measurement_theta_max 72.01
_cell_measurement_theta_min 4.13
_cell_volume 1291.92(3)
_computing_cell_refinement
;
CrysAlisPro, Agilent Technologies,
Version 1.171.36.32 (release 02-08-2013 CrysAlis171 .NET)
(compiled Aug  2 2013,16:46:58)
;
_computing_data_collection
;
CrysAlisPro, Agilent Technologies,
Version 1.171.36.32 (release 02-08-2013 CrysAlis171 .NET)
(compiled Aug  2 2013,16:46:58)
;
_computing_data_reduction
;
CrysAlisPro, Agilent Technologies,
Version 1.171.36.32 (release 02-08-2013 CrysAlis171 .NET)
(compiled Aug  2 2013,16:46:58)
;
_computing_molecular_graphics 'SHELXTL v6.10 (Sheldrick, 2008)'
_computing_publication_material 'SHELXTL v6.10 (Sheldrick, 2008)'
_computing_structure_refinement 'SHELXL-2013 (Sheldrick, 2013)'
_computing_structure_solution 'SHELXS-2013 (Sheldrick, 2013)'
_diffrn_ambient_temperature 110(2)
_diffrn_measured_fraction_theta_full 0.989
_diffrn_measured_fraction_theta_max 0.991
_diffrn_measurement_device_type 'SuperNova, Dual, Cu at zero, Atlas'
_diffrn_measurement_method '\w scans'
_diffrn_radiation_monochromator mirror
_diffrn_radiation_source 'SuperNova (Cu) X-ray Source'
_diffrn_radiation_type CuK\a
_diffrn_radiation_wavelength 1.54178
_diffrn_reflns_av_R_equivalents 0.0208
_diffrn_reflns_av_unetI/netI 0.0174
_diffrn_reflns_Laue_measured_fraction_full 0.989
_diffrn_reflns_Laue_measured_fraction_max 0.991
_diffrn_reflns_limit_h_max 11
_diffrn_reflns_limit_h_min -11
_diffrn_reflns_limit_k_max 26
_diffrn_reflns_limit_k_min -26
_diffrn_reflns_limit_l_max 7
_diffrn_reflns_limit_l_min -7
_diffrn_reflns_number 8608
_diffrn_reflns_point_group_measured_fraction_full 0.953
_diffrn_reflns_point_group_measured_fraction_max 0.953
_diffrn_reflns_theta_full 67.679
_diffrn_reflns_theta_max 71.829
_diffrn_reflns_theta_min 4.133
_exptl_absorpt_coefficient_mu 0.872
_exptl_absorpt_correction_T_max 0.947
_exptl_absorpt_correction_T_min 0.774
_exptl_absorpt_correction_type analytical
_exptl_absorpt_process_details
;
CrysAlisPro, Agilent Technologies,
Version 1.171.36.32 (release 02-08-2013 CrysAlis171 .NET)
(compiled Aug  2 2013,16:46:58)
Analytical numeric absorption correction using a multifaceted crystal
			model based on expressions derived by R.C. Clark & J.S. Reid.
(Clark, R. C. & Reid, J. S. (1995). Acta Cryst. A51, 887-897)
;
_exptl_crystal_colour colorless
_exptl_crystal_density_diffrn 1.318
_exptl_crystal_description 'irregular lath'
_exptl_crystal_F_000 544
_exptl_crystal_size_max 0.43
_exptl_crystal_size_mid 0.12
_exptl_crystal_size_min 0.08
_refine_diff_density_max 0.233
_refine_diff_density_min -0.150
_refine_diff_density_rms 0.033
_refine_ls_abs_structure_details
;
 Flack x determined using 1004 quotients [(I+)-(I-)]/[(I+)+(I-)]
 (Parsons and Flack (2004), Acta Cryst. A60, s61).
;
_refine_ls_abs_structure_Flack 0.05(7)
_refine_ls_extinction_method none
_refine_ls_goodness_of_fit_ref 1.046
_refine_ls_hydrogen_treatment mixed
_refine_ls_matrix_type full
_refine_ls_number_parameters 172
_refine_ls_number_reflns 2408
_refine_ls_number_restraints 1
_refine_ls_restrained_S_all 1.046
_refine_ls_R_factor_all 0.0289
_refine_ls_R_factor_gt 0.0283
_refine_ls_shift/su_max 0.000
_refine_ls_shift/su_mean 0.000
_refine_ls_structure_factor_coef Fsqd
_refine_ls_weighting_details
;
 w=1/[\s^2^(Fo^2^)+(0.0466P)^2^+0.2487P]
 where P=(Fo^2^+2Fc^2^)/3
;
_refine_ls_weighting_scheme calc
_refine_ls_wR_factor_gt 0.0757
_refine_ls_wR_factor_ref 0.0763
_reflns_Friedel_coverage 0.755
_reflns_Friedel_fraction_full 0.910
_reflns_Friedel_fraction_max 0.906
_reflns_number_gt 2358
_reflns_number_total 2408
_reflns_threshold_expression 'I > 2\s(I)'
_cod_data_source_file jo6b01705_si_003.cif
_cod_data_source_block NHPY_1b
_cod_database_code 4037202
_shelx_space_group_comment
;
The symmetry employed for this shelxl refinement is uniquely defined
by the following loop, which should always be used as a source of
symmetry information in preference to the above space-group names.
They are only intended as comments.
;
_shelxl_version_number 2013-2

loop_
_space_group_symop_operation_xyz
'x, y, z'
'-x, -y, z+1/2'
'-x+1/2, y+1/2, z+1/2'
'x+1/2, -y+1/2, z'

loop_
_atom_site_label
_atom_site_type_symbol
_atom_site_fract_x
_atom_site_fract_y
_atom_site_fract_z
_atom_site_U_iso_or_equiv
_atom_site_adp_type
_atom_site_occupancy
_atom_site_site_symmetry_order
_atom_site_calc_flag
_atom_site_refinement_flags_posn
_atom_site_refinement_flags_adp
C1 C 0.4040(2) 0.54508(9) 0.3960(4) 0.0324(5) Uani 1 1 d . .
H1A H 0.4170 0.5574 0.2489 0.049 Uiso 1 1 calc R U
H1B H 0.4801 0.5627 0.4815 0.049 Uiso 1 1 calc R U
H1C H 0.3133 0.5609 0.4469 0.049 Uiso 1 1 calc R U
C2 C 0.29414(19) 0.39500(9) 0.2968(3) 0.0203(4) Uani 1 1 d . .
C3 C 0.3947(2) 0.35481(9) 0.4179(4) 0.0257(4) Uani 1 1 d . .
H3A H 0.4913 0.3640 0.3733 0.039 Uiso 1 1 calc R U
H3B H 0.3736 0.3107 0.3910 0.039 Uiso 1 1 calc R U
H3C H 0.3849 0.3635 0.5685 0.039 Uiso 1 1 calc R U
C4 C 0.17136(18) 0.36463(8) 0.1822(3) 0.0170(4) Uani 1 1 d . .
C5 C 0.08101(19) 0.40881(8) 0.0540(3) 0.0208(4) Uani 1 1 d . .
C6 C 0.0643(2) 0.34526(9) 0.3565(3) 0.0229(4) Uani 1 1 d . .
C7 C 0.1243(2) 0.43664(9) -0.1501(4) 0.0288(4) Uani 1 1 d . .
H7A H 0.1408 0.4032 -0.2526 0.043 Uiso 1 1 calc R U
H7B H 0.2111 0.4607 -0.1306 0.043 Uiso 1 1 calc R U
H7C H 0.0496 0.4643 -0.2016 0.043 Uiso 1 1 calc R U
C8 C -0.1785(3) 0.37975(14) 0.4386(6) 0.0528(8) Uani 1 1 d . .
H8A H -0.2417 0.3499 0.3700 0.079 Uiso 1 1 calc R U
H8B H -0.2225 0.4212 0.4405 0.079 Uiso 1 1 calc R U
H8C H -0.1600 0.3662 0.5832 0.079 Uiso 1 1 calc R U
C9 C 0.13421(19) 0.26592(8) -0.0078(3) 0.0200(4) Uani 1 1 d . .
C10 C 0.1931(2) 0.21819(8) -0.1546(3) 0.0249(4) Uani 1 1 d . .
H10A H 0.1185 0.1891 -0.1966 0.037 Uiso 1 1 calc R U
H10B H 0.2686 0.1950 -0.0840 0.037 Uiso 1 1 calc R U
H10C H 0.2310 0.2391 -0.2796 0.037 Uiso 1 1 calc R U
N1 N 0.29540(17) 0.45459(7) 0.2876(3) 0.0220(3) Uani 1 1 d . .
N2 N -0.04101(18) 0.41703(7) 0.1348(3) 0.0270(4) Uani 1 1 d . .
N3 N -0.04703(17) 0.38281(8) 0.3236(3) 0.0281(4) Uani 1 1 d . .
N4 N 0.22103(15) 0.31156(7) 0.0600(3) 0.0194(3) Uani 1 1 d . .
O1 O 0.40619(15) 0.47845(6) 0.4118(3) 0.0292(3) Uani 1 1 d . .
O2 O 0.08181(15) 0.30875(7) 0.5004(3) 0.0305(3) Uani 1 1 d . .
O3 O 0.34457(13) 0.32386(6) -0.0533(2) 0.0209(3) Uani 1 1 d . .
H3 H 0.404(3) 0.2973(14) -0.012(5) 0.044(8) Uiso 1 1 d . .
O4 O 0.01245(14) 0.26467(6) 0.0625(3) 0.0274(3) Uani 1 1 d . .

loop_
_atom_site_aniso_label
_atom_site_aniso_U_11
_atom_site_aniso_U_22
_atom_site_aniso_U_33
_atom_site_aniso_U_23
_atom_site_aniso_U_13
_atom_site_aniso_U_12
C1 0.0363(10) 0.0208(9) 0.0400(13) -0.0039(9) -0.0073(9) -0.0069(8)
C2 0.0202(8) 0.0216(8) 0.0192(10) -0.0005(7) 0.0000(7) -0.0030(7)
C3 0.0260(9) 0.0247(9) 0.0264(10) 0.0021(8) -0.0064(8) 0.0005(7)
C4 0.0179(8) 0.0146(7) 0.0186(9) 0.0000(7) 0.0000(6) -0.0006(7)
C5 0.0229(8) 0.0154(8) 0.0240(10) -0.0018(7) -0.0033(8) 0.0004(6)
C6 0.0254(9) 0.0197(8) 0.0237(10) -0.0014(8) 0.0036(7) -0.0043(7)
C7 0.0374(11) 0.0233(9) 0.0257(11) 0.0053(8) -0.0030(9) 0.0032(8)
C8 0.0330(12) 0.0571(15) 0.068(2) 0.0148(15) 0.0284(14) 0.0101(11)
C9 0.0210(9) 0.0154(8) 0.0237(10) 0.0006(7) -0.0051(7) 0.0002(6)
C10 0.0283(9) 0.0180(8) 0.0284(11) -0.0038(7) -0.0037(8) 0.0000(7)
N1 0.0216(7) 0.0209(7) 0.0235(9) -0.0026(6) -0.0027(6) -0.0040(6)
N2 0.0245(8) 0.0224(8) 0.0340(10) 0.0015(7) 0.0003(7) 0.0037(6)
N3 0.0240(8) 0.0272(8) 0.0333(10) 0.0023(7) 0.0105(8) 0.0010(6)
N4 0.0165(7) 0.0157(7) 0.0261(8) -0.0020(6) 0.0022(6) -0.0004(5)
O1 0.0314(7) 0.0223(7) 0.0339(8) -0.0038(6) -0.0113(6) -0.0068(5)
O2 0.0349(7) 0.0300(7) 0.0265(8) 0.0072(6) 0.0032(6) -0.0044(6)
O3 0.0174(6) 0.0183(6) 0.0270(7) 0.0038(5) 0.0040(5) 0.0021(5)
O4 0.0219(7) 0.0243(7) 0.0359(8) -0.0051(6) 0.0019(6) -0.0067(5)

loop_
_atom_type_symbol
_atom_type_description
_atom_type_scat_dispersion_real
_atom_type_scat_dispersion_imag
_atom_type_scat_source
C C 0.0181 0.0091 'International Tables Vol C Tables 4.2.6.8 and 6.1.1.4'
H H 0.0000 0.0000 'International Tables Vol C Tables 4.2.6.8 and 6.1.1.4'
N N 0.0311 0.0180 'International Tables Vol C Tables 4.2.6.8 and 6.1.1.4'
O O 0.0492 0.0322 'International Tables Vol C Tables 4.2.6.8 and 6.1.1.4'

loop_
_geom_angle_atom_site_label_1
_geom_angle_atom_site_label_2
_geom_angle_atom_site_label_3
_geom_angle
O1 C1 H1A 109.5
O1 C1 H1B 109.5
H1A C1 H1B 109.5
O1 C1 H1C 109.5
H1A C1 H1C 109.5
H1B C1 H1C 109.5
N1 C2 C3 126.22(17)
N1 C2 C4 114.34(16)
C3 C2 C4 119.32(15)
C2 C3 H3A 109.5
C2 C3 H3B 109.5
H3A C3 H3B 109.5
C2 C3 H3C 109.5
H3A C3 H3C 109.5
H3B C3 H3C 109.5
N4 C4 C5 112.52(15)
N4 C4 C2 109.93(14)
C5 C4 C2 115.19(14)
N4 C4 C6 112.56(14)
C5 C4 C6 100.31(14)
C2 C4 C6 105.85(15)
N2 C5 C7 123.11(18)
N2 C5 C4 112.50(18)
C7 C5 C4 124.28(17)
O2 C6 N3 127.54(18)
O2 C6 C4 128.09(17)
N3 C6 C4 104.08(16)
C5 C7 H7A 109.5
C5 C7 H7B 109.5
H7A C7 H7B 109.5
C5 C7 H7C 109.5
H7A C7 H7C 109.5
H7B C7 H7C 109.5
N3 C8 H8A 109.5
N3 C8 H8B 109.5
H8A C8 H8B 109.5
N3 C8 H8C 109.5
H8A C8 H8C 109.5
H8B C8 H8C 109.5
O4 C9 N4 118.08(17)
O4 C9 C10 124.07(16)
N4 C9 C10 117.78(16)
C9 C10 H10A 109.5
C9 C10 H10B 109.5
H10A C10 H10B 109.5
C9 C10 H10C 109.5
H10A C10 H10C 109.5
H10B C10 H10C 109.5
C2 N1 O1 110.04(15)
C5 N2 N3 107.93(16)
C6 N3 N2 114.31(16)
C6 N3 C8 124.91(19)
N2 N3 C8 119.30(19)
C9 N4 O3 118.91(16)
C9 N4 C4 122.52(14)
O3 N4 C4 113.55(13)
N1 O1 C1 108.08(14)
N4 O3 H3 106(2)

loop_
_geom_bond_atom_site_label_1
_geom_bond_atom_site_label_2
_geom_bond_distance
C1 O1 1.429(2)
C1 H1A 0.9800
C1 H1B 0.9800
C1 H1C 0.9800
C2 N1 1.276(2)
C2 C3 1.498(3)
C2 C4 1.521(2)
C3 H3A 0.9800
C3 H3B 0.9800
C3 H3C 0.9800
C4 N4 1.455(2)
C4 C5 1.515(2)
C4 C6 1.560(2)
C5 N2 1.280(3)
C5 C7 1.486(3)
C6 O2 1.214(3)
C6 N3 1.344(3)
C7 H7A 0.9800
C7 H7B 0.9800
C7 H7C 0.9800
C8 N3 1.448(3)
C8 H8A 0.9800
C8 H8B 0.9800
C8 H8C 0.9800
C9 O4 1.240(2)
C9 N4 1.349(2)
C9 C10 1.492(3)
C10 H10A 0.9800
C10 H10B 0.9800
C10 H10C 0.9800
N1 O1 1.411(2)
N2 N3 1.407(3)
N4 O3 1.4019(19)
O3 H3 0.84(3)

loop_
_geom_hbond_atom_site_label_D
_geom_hbond_atom_site_label_H
_geom_hbond_atom_site_label_A
_geom_hbond_distance_DH
_geom_hbond_distance_HA
_geom_hbond_distance_DA
_geom_hbond_angle_DHA
_geom_hbond_site_symmetry_A
O3 H3 O4 0.84(3) 1.74(3) 2.5828(18) 173(3) 4

loop_
_geom_torsion_atom_site_label_1
_geom_torsion_atom_site_label_2
_geom_torsion_atom_site_label_3
_geom_torsion_atom_site_label_4
_geom_torsion
N1 C2 C4 N4 135.57(17)
C3 C2 C4 N4 -48.1(2)
N1 C2 C4 C5 7.2(2)
C3 C2 C4 C5 -176.52(18)
N1 C2 C4 C6 -102.62(18)
C3 C2 C4 C6 73.7(2)
N4 C4 C5 N2 123.32(17)
C2 C4 C5 N2 -109.61(18)
C6 C4 C5 N2 3.5(2)
N4 C4 C5 C7 -53.0(2)
C2 C4 C5 C7 74.1(2)
C6 C4 C5 C7 -172.81(17)
N4 C4 C6 O2 58.4(3)
C5 C4 C6 O2 178.2(2)
C2 C4 C6 O2 -61.7(2)
N4 C4 C6 N3 -127.47(17)
C5 C4 C6 N3 -7.66(18)
C2 C4 C6 N3 112.43(17)
C3 C2 N1 O1 -0.6(3)
C4 C2 N1 O1 175.33(15)
C7 C5 N2 N3 178.34(18)
C4 C5 N2 N3 2.0(2)
O2 C6 N3 N2 -175.99(19)
C4 C6 N3 N2 9.9(2)
O2 C6 N3 C8 -10.0(4)
C4 C6 N3 C8 175.8(2)
C5 N2 N3 C6 -8.0(2)
C5 N2 N3 C8 -174.8(2)
O4 C9 N4 O3 -163.95(16)
C10 C9 N4 O3 19.0(2)
O4 C9 N4 C4 -10.6(3)
C10 C9 N4 C4 172.35(17)
C5 C4 N4 C9 -69.5(2)
C2 C4 N4 C9 160.66(17)
C6 C4 N4 C9 42.9(2)
C5 C4 N4 O3 85.07(18)
C2 C4 N4 O3 -44.75(19)
C6 C4 N4 O3 -162.47(15)
C2 N1 O1 C1 179.72(18)
